data_4304065
loop_
_publ_author_name
'Peter D. Frischmann'
'Amanda J. Gallant'
'Jonathan H. Chong'
'Mark J. MacLachlan'

_publ_section_title
;
Zinc Carboxylate Cluster Formation in Conjugated Metallomacrocycles:
Evidence for Templation
;
_journal_name_full 'Inorganic Chemistry'
_journal_page_first 101
_journal_page_last 112
_journal_paper_doi 10.1021/ic701385m
_journal_volume 47
_journal_year 2008
_chemical_formula_sum 'C66 H70 N6 O18 S2 Zn4'
_chemical_formula_weight 1560.98
_chemical_name_systematic
;
 ?
;
_space_group_IT_number 2
_symmetry_cell_setting triclinic
_symmetry_space_group_name_Hall '-P 1'
_symmetry_space_group_name_H-M 'P -1'
_atom_sites_solution_hydrogens geom
_atom_sites_solution_primary direct
_atom_sites_solution_secondary difmap
_audit_creation_method SHELXL-97
_cell_angle_alpha 70.3680(80)
_cell_angle_beta 81.4740(70)
_cell_angle_gamma 70.9570(80)
_cell_formula_units_Z 2
_cell_length_a 13.0855(21)
_cell_length_b 17.6039(33)
_cell_length_c 21.7220(40)
_cell_measurement_reflns_used 81131
_cell_measurement_temperature 173(2)
_cell_measurement_theta_max 25.127
_cell_measurement_theta_min 2.304
_cell_volume 4450.8(14)
_computing_structure_refinement 'SHELXL-97 (Sheldrick, 1997)'
_diffrn_ambient_temperature 173(2)
_diffrn_measured_fraction_theta_full 0.939
_diffrn_measured_fraction_theta_max 0.939
_diffrn_radiation_monochromator graphite
_diffrn_radiation_source 'fine-focus sealed tube'
_diffrn_radiation_type MoK\a
_diffrn_radiation_wavelength 0.71073
_diffrn_reflns_av_R_equivalents 0.0981
_diffrn_reflns_av_sigmaI/netI 0.2250
_diffrn_reflns_limit_h_max 16
_diffrn_reflns_limit_h_min -17
_diffrn_reflns_limit_k_max 23
_diffrn_reflns_limit_k_min -23
_diffrn_reflns_limit_l_max 28
_diffrn_reflns_limit_l_min -28
_diffrn_reflns_number 81131
_diffrn_reflns_theta_full 28.30
_diffrn_reflns_theta_max 28.30
_diffrn_reflns_theta_min 1.65
_exptl_absorpt_coefficient_mu 1.169
_exptl_absorpt_correction_T_max 0.916
_exptl_absorpt_correction_T_min 0.779
_exptl_absorpt_correction_type multi-scan
_exptl_crystal_colour orange
_exptl_crystal_density_diffrn 1.165
_exptl_crystal_density_meas ?
_exptl_crystal_density_method .
_exptl_crystal_description prism
_exptl_crystal_F_000 1608
_exptl_crystal_size_max 0.225
_exptl_crystal_size_mid 0.125
_exptl_crystal_size_min 0.075
_refine_diff_density_max 0.901
_refine_diff_density_min -0.843
_refine_diff_density_rms 0.132
_refine_ls_extinction_method none
_refine_ls_goodness_of_fit_ref 0.885
_refine_ls_hydrogen_treatment mixed
_refine_ls_matrix_type full
_refine_ls_number_parameters 878
_refine_ls_number_reflns 20789
_refine_ls_number_restraints 5
_refine_ls_restrained_S_all 0.885
_refine_ls_R_factor_all 0.1649
_refine_ls_R_factor_gt 0.0642
_refine_ls_shift/su_max 0.197
_refine_ls_shift/su_mean 0.016
_refine_ls_structure_factor_coef Fsqd
_refine_ls_weighting_details 'calc w=1/[\s^2^(Fo^2^)+(0.0797P)^2^+0.0000P] where P=(Fo^2^+2Fc^2^)/3'
_refine_ls_weighting_scheme calc
_refine_ls_wR_factor_gt 0.1549
_refine_ls_wR_factor_ref 0.1748
_reflns_number_gt 8512
_reflns_number_total 20789
_reflns_threshold_expression >2sigma(I)
_cod_data_source_file ic701385m-file006.cif
_cod_data_source_block mm011sq
_cod_original_cell_volume 4450.8(21)
_cod_database_code 4304065

loop_
_symmetry_equiv_pos_as_xyz
'x, y, z'
'-x, -y, -z'

loop_
_atom_site_label
_atom_site_type_symbol
_atom_site_fract_x
_atom_site_fract_y
_atom_site_fract_z
_atom_site_U_iso_or_equiv
_atom_site_adp_type
_atom_site_occupancy
_atom_site_symmetry_multiplicity
_atom_site_calc_flag
_atom_site_refinement_flags
_atom_site_disorder_assembly
_atom_site_disorder_group
Zn4 Zn 0.40136(4) 0.16528(4) 0.19617(3) 0.03376(17) Uani 1 1 d . . .
Zn3 Zn 0.65335(4) -0.13141(3) 0.14968(3) 0.03727(17) Uani 1 1 d . . .
Zn2 Zn 0.22293(4) 0.05688(4) 0.28372(3) 0.03647(17) Uani 1 1 d . . .
Zn1 Zn 0.63530(4) 0.19033(3) 0.23120(3) 0.03162(16) Uani 1 1 d . . .
O1 O 0.8243(3) 0.4130(2) 0.3551(2) 0.0571(11) Uani 1 1 d . . .
O2 O 0.9938(3) 0.3436(2) 0.29406(18) 0.0447(9) Uani 1 1 d . . .
O3 O 1.0326(3) -0.4645(2) 0.1003(2) 0.0517(10) Uani 1 1 d . . .
O4 O 0.8649(3) -0.5156(2) 0.12091(19) 0.0491(10) Uani 1 1 d . . .
O16 O 0.6004(3) 0.2749(2) 0.14057(18) 0.0480(10) Uani 1 1 d . . .
O13 O 0.1379(2) 0.1345(2) 0.20354(17) 0.0391(9) Uani 1 1 d . . .
O101 O 0.6320(3) -0.0685(2) 0.05192(17) 0.0520(10) Uani 1 1 d . . .
O17 O 0.4901(3) 0.0623(2) 0.17519(17) 0.0426(9) Uani 1 1 d . . .
O8 O 0.6803(2) 0.08189(19) 0.21158(16) 0.0360(8) Uani 1 1 d . . .
O15 O 0.4504(3) 0.2523(2) 0.11986(17) 0.0474(10) Uani 1 1 d . . .
O14 O 0.2626(3) 0.1989(2) 0.14611(17) 0.0476(10) Uani 1 1 d . . .
O12 O 0.3167(2) 0.1293(2) 0.28270(16) 0.0380(9) Uani 1 1 d . . .
O11 O 0.3348(3) -0.0237(2) 0.24626(19) 0.0531(10) Uani 1 1 d . . .
O5 O -0.2158(3) -0.0342(3) 0.4308(2) 0.0716(13) Uani 1 1 d . . .
O9 O 0.6887(2) -0.0475(2) 0.17661(18) 0.0434(9) Uani 1 1 d . . .
N1 N 0.6219(3) 0.2464(3) 0.3075(2) 0.0378(10) Uani 1 1 d . . .
O6 O -0.2156(3) 0.0914(3) 0.4774(2) 0.0708(13) Uani 1 1 d . A .
O7 O 0.4787(2) 0.1915(2) 0.25928(17) 0.0402(9) Uani 1 1 d . . .
N2 N 0.7971(3) 0.1731(2) 0.24577(19) 0.0334(10) Uani 1 1 d . . .
N5 N 0.1423(3) -0.0352(3) 0.3251(2) 0.0412(11) Uani 1 1 d . . .
O10 O 0.5067(3) -0.0990(2) 0.1878(2) 0.0563(11) Uani 1 1 d . . .
N3 N 0.8183(3) -0.1997(2) 0.1497(2) 0.0356(10) Uani 1 1 d . . .
C60 C 0.1003(4) 0.2303(3) 0.0945(3) 0.0411(13) Uani 1 1 d . . .
C41 C 0.4531(4) 0.2191(3) 0.3621(3) 0.0427(14) Uani 1 1 d . . .
N6 N 0.1452(3) 0.0882(3) 0.3697(2) 0.0388(11) Uani 1 1 d . A .
C4 C 0.9028(4) 0.2548(3) 0.2708(2) 0.0330(12) Uani 1 1 d . . .
H4 H 0.9647 0.2284 0.2499 0.040 Uiso 1 1 calc R . .
N4 N 0.6410(3) -0.2532(2) 0.1695(2) 0.0389(11) Uani 1 1 d . . .
C6 C 0.9068(4) 0.3151(3) 0.2972(3) 0.0367(13) Uani 1 1 d . . .
C10 C 0.9770(4) -0.0118(3) 0.1975(3) 0.0432(14) Uani 1 1 d . . .
H10 H 1.0417 -0.0039 0.2028 0.052 Uiso 1 1 calc R . .
C8 C 0.8770(4) 0.0482(3) 0.2084(2) 0.0339(12) Uani 1 1 d . . .
C7 C 0.8798(4) 0.1138(3) 0.2330(2) 0.0328(12) Uani 1 1 d . . .
H7 H 0.9478 0.1140 0.2407 0.039 Uiso 1 1 calc R . .
C49 C 0.7746(4) -0.5507(3) 0.1349(3) 0.0426(14) Uani 1 1 d . . .
H49A H 0.7130 -0.5112 0.1098 0.051 Uiso 1 1 calc R . .
H49B H 0.7532 -0.5632 0.1811 0.051 Uiso 1 1 calc R . .
C13 C 0.8853(4) -0.0964(3) 0.1711(2) 0.0334(12) Uani 1 1 d . . .
C36 C 0.2751(4) 0.1516(3) 0.3886(3) 0.0380(13) Uani 1 1 d . A .
C12 C 0.7824(4) -0.0395(3) 0.1815(2) 0.0322(12) Uani 1 1 d . . .
C11 C 0.9808(4) -0.0795(3) 0.1797(3) 0.0408(13) Uani 1 1 d . . .
H11 H 1.0479 -0.1161 0.1728 0.049 Uiso 1 1 calc R . .
C39 C 0.4260(4) 0.1889(3) 0.3176(2) 0.0336(12) Uani 1 1 d . . .
C18 C 0.7490(4) -0.3879(3) 0.1453(3) 0.0409(14) Uani 1 1 d . . .
H18 H 0.6877 -0.4056 0.1511 0.049 Uiso 1 1 calc R . .
C22 C 0.4586(4) -0.2281(3) 0.2196(3) 0.0432(14) Uani 1 1 d . . .
C9 C 0.7781(4) 0.0338(3) 0.2019(2) 0.0332(12) Uani 1 1 d . . .
C15 C 0.8334(4) -0.2803(3) 0.1404(3) 0.0401(13) Uani 1 1 d . . .
C38 C 0.3026(4) 0.1839(3) 0.4347(3) 0.0497(15) Uani 1 1 d . . .
H38 H 0.2613 0.1826 0.4736 0.060 Uiso 1 1 calc R . .
C27 C 0.2663(4) -0.1456(3) 0.2825(2) 0.0367(13) Uani 1 1 d . . .
C17 C 0.9339(4) -0.3324(3) 0.1226(3) 0.0452(14) Uani 1 1 d . . .
H17 H 0.9950 -0.3140 0.1142 0.054 Uiso 1 1 calc R . .
C50 C 0.8156(4) -0.6319(3) 0.1151(3) 0.0463(14) Uani 1 1 d . . .
H50A H 0.7589 -0.6580 0.1233 0.069 Uiso 1 1 calc R . .
H50B H 0.8767 -0.6701 0.1403 0.069 Uiso 1 1 calc R . .
H50C H 0.8368 -0.6183 0.0694 0.069 Uiso 1 1 calc R . .
C5 C 0.8117(4) 0.3540(3) 0.3306(3) 0.0426(14) Uani 1 1 d . . .
C29 C 0.0509(4) -0.0059(3) 0.3647(2) 0.0406(13) Uani 1 1 d . A .
C19 C 0.9411(4) -0.4098(3) 0.1177(3) 0.0433(14) Uani 1 1 d . . .
C3 C 0.7171(4) 0.3310(3) 0.3348(2) 0.0387(13) Uani 1 1 d . . .
H3 H 0.6552 0.3559 0.3565 0.046 Uiso 1 1 calc R . .
C20 C 0.8469(4) -0.4384(3) 0.1301(3) 0.0374(13) Uani 1 1 d . . .
C16 C 0.7399(4) -0.3090(3) 0.1524(3) 0.0370(13) Uani 1 1 d . . .
C45 C 1.0856(4) 0.3153(3) 0.2520(3) 0.0410(13) Uani 1 1 d . . .
H45A H 1.0627 0.3302 0.2079 0.049 Uiso 1 1 calc R . .
H45B H 1.1163 0.2544 0.2683 0.049 Uiso 1 1 calc R . .
C14 C 0.8962(4) -0.1728(3) 0.1551(2) 0.0372(13) Uani 1 1 d . . .
H14 H 0.9661 -0.2054 0.1480 0.045 Uiso 1 1 calc R . .
C31 C -0.0408(4) -0.0373(3) 0.3785(2) 0.0437(14) Uani 1 1 d . . .
H31 H -0.0426 -0.0799 0.3629 0.052 Uiso 1 1 calc R A .
C21 C 0.5575(4) -0.2785(3) 0.1961(3) 0.0422(14) Uani 1 1 d . . .
H21 H 0.5617 -0.3338 0.2003 0.051 Uiso 1 1 calc R . .
C30 C 0.0524(4) 0.0589(3) 0.3881(2) 0.0394(13) Uani 1 1 d . . .
C34 C -0.1254(4) 0.0625(4) 0.4407(3) 0.0520(16) Uani 1 1 d . . .
C37 C 0.3358(4) 0.1554(3) 0.3301(3) 0.0353(12) Uani 1 1 d . . .
C35 C 0.1798(4) 0.1182(3) 0.4062(3) 0.0412(14) Uani 1 1 d . . .
H35 H 0.1431 0.1191 0.4461 0.049 Uiso 1 1 calc R A .
C2 C 0.8082(4) 0.2322(3) 0.2745(2) 0.0317(12) Uani 1 1 d . . .
C1 C 0.7152(4) 0.2718(3) 0.3069(2) 0.0302(12) Uani 1 1 d . . .
C28 C 0.1714(4) -0.1110(4) 0.3193(3) 0.0433(14) Uani 1 1 d . . .
H28 H 0.1276 -0.1453 0.3403 0.052 Uiso 1 1 calc R . .
C42 C 0.5488(4) 0.2479(3) 0.3560(2) 0.0376(13) Uani 1 1 d . . .
H42 H 0.5582 0.2683 0.3884 0.045 Uiso 1 1 calc R . .
C46 C 1.1692(4) 0.3583(3) 0.2521(3) 0.0519(16) Uani 1 1 d . . .
H46A H 1.2312 0.3403 0.2250 0.078 Uiso 1 1 calc R . .
H46B H 1.1909 0.3434 0.2960 0.078 Uiso 1 1 calc R . .
H46C H 1.1383 0.4185 0.2354 0.078 Uiso 1 1 calc R . .
C33 C -0.1276(4) -0.0017(4) 0.4164(3) 0.0522(16) Uani 1 1 d . A .
C59 C 0.1721(4) 0.1844(3) 0.1527(3) 0.0352(13) Uani 1 1 d . . .
C47 C 1.1311(4) -0.4419(3) 0.0842(3) 0.0537(16) Uani 1 1 d . . .
H47A H 1.1559 -0.4369 0.1222 0.064 Uiso 1 1 calc R . .
H47B H 1.1202 -0.3883 0.0497 0.064 Uiso 1 1 calc R . .
C23 C 0.3784(4) -0.2710(4) 0.2541(3) 0.0572(17) Uani 1 1 d . . .
H23 H 0.3904 -0.3269 0.2562 0.069 Uiso 1 1 calc R . .
C40 C 0.3880(4) 0.2165(4) 0.4228(3) 0.0490(15) Uani 1 1 d . . .
H40 H 0.4043 0.2367 0.4534 0.059 Uiso 1 1 calc R . .
C48 C 1.2128(4) -0.5118(3) 0.0616(3) 0.0561(16) Uani 1 1 d . . .
H48A H 1.2808 -0.4995 0.0505 0.084 Uiso 1 1 calc R . .
H48B H 1.1873 -0.5157 0.0239 0.084 Uiso 1 1 calc R . .
H48C H 1.2223 -0.5644 0.0961 0.084 Uiso 1 1 calc R . .
C55 C 0.5260(4) 0.2851(3) 0.1053(3) 0.0399(13) Uani 1 1 d . . .
C56 C 0.5282(5) 0.3419(4) 0.0353(3) 0.073(2) Uani 1 1 d . . .
C25 C 0.2863(5) -0.2312(4) 0.2832(3) 0.0588(17) Uani 1 1 d . . .
H25 H 0.2359 -0.2598 0.3036 0.071 Uiso 1 1 calc R . .
C24 C 0.4388(4) -0.1441(3) 0.2161(3) 0.0372(13) Uani 1 1 d . . .
C43 C 0.7287(5) 0.4663(4) 0.3803(4) 0.076(2) Uani 1 1 d . . .
H43A H 0.7507 0.4907 0.4082 0.091 Uiso 1 1 calc R . .
H43B H 0.6835 0.4321 0.4066 0.091 Uiso 1 1 calc R . .
C32 C -0.0347(4) 0.0942(3) 0.4258(3) 0.0485(15) Uani 1 1 d . A .
H32 H -0.0333 0.1375 0.4407 0.058 Uiso 1 1 calc R . .
C26 C 0.3419(4) -0.1008(3) 0.2490(3) 0.0376(13) Uani 1 1 d . . .
C53 C -0.2188(5) 0.1585(5) 0.5019(3) 0.076(2) Uani 1 1 d . . .
H53A H -0.2162 0.2089 0.4660 0.092 Uiso 1 1 calc R A .
H53B H -0.1578 0.1419 0.5290 0.092 Uiso 1 1 calc R . .
C54 C -0.3255(5) 0.1752(7) 0.5423(4) 0.137(4) Uani 1 1 d . A .
H54A H -0.3322 0.2204 0.5592 0.206 Uiso 1 1 calc R . .
H54B H -0.3263 0.1251 0.5779 0.206 Uiso 1 1 calc R . .
H54C H -0.3849 0.1904 0.5149 0.206 Uiso 1 1 calc R . .
C44 C 0.6673(6) 0.5330(5) 0.3280(4) 0.097(3) Uani 1 1 d . . .
H44A H 0.6043 0.5664 0.3461 0.146 Uiso 1 1 calc R . .
H44B H 0.6454 0.5090 0.3004 0.146 Uiso 1 1 calc R . .
H44C H 0.7112 0.5681 0.3028 0.146 Uiso 1 1 calc R . .
S101 S 0.67403(13) -0.11356(10) -0.00056(8) 0.0605(4) Uani 1 1 d . . .
C57 C 0.4510(5) 0.3554(4) -0.0068(3) 0.0608(17) Uani 1 1 d . . .
H57A H 0.4597 0.3824 -0.0513 0.073 Uiso 1 1 calc R . .
H57B H 0.3899 0.3376 0.0090 0.073 Uiso 1 1 calc R . .
C61 C 0.0358(4) 0.1927(4) 0.0823(3) 0.0553(16) Uani 1 1 d . . .
H61A H -0.0051 0.2184 0.0452 0.066 Uiso 1 1 calc R . .
H61B H 0.0316 0.1408 0.1108 0.066 Uiso 1 1 calc R . .
C62 C 0.1127(5) 0.3128(4) 0.0522(3) 0.0669(18) Uani 1 1 d . . .
H62A H 0.1638 0.3270 0.0704 0.100 Uiso 1 1 calc R . .
H62B H 0.0440 0.3555 0.0496 0.100 Uiso 1 1 calc R . .
H62C H 0.1382 0.3093 0.0092 0.100 Uiso 1 1 calc R . .
C102 C 0.6739(5) -0.0300(4) -0.0737(3) 0.0680(18) Uani 1 1 d . . .
H87A H 0.7308 -0.0067 -0.0737 0.102 Uiso 1 1 calc R . .
H87B H 0.6055 0.0131 -0.0767 0.102 Uiso 1 1 calc R . .
H87C H 0.6853 -0.0509 -0.1105 0.102 Uiso 1 1 calc R . .
C101 C 0.5620(6) -0.1406(4) -0.0142(3) 0.077(2) Uani 1 1 d . . .
H86A H 0.5521 -0.1879 0.0217 0.115 Uiso 1 1 calc R . .
H86B H 0.5752 -0.1552 -0.0541 0.115 Uiso 1 1 calc R . .
H86C H 0.4980 -0.0933 -0.0177 0.115 Uiso 1 1 calc R . .
C58 C 0.6249(7) 0.3699(5) 0.0106(4) 0.116(3) Uiso 1 1 d . . .
H58A H 0.6705 0.3549 0.0462 0.174 Uiso 1 1 calc R . .
H58B H 0.6035 0.4300 -0.0094 0.174 Uiso 1 1 calc R . .
H58C H 0.6639 0.3429 -0.0213 0.174 Uiso 1 1 calc R . .
C51A C -0.3106(7) 0.0225(6) 0.4011(4) 0.040(3) Uiso 0.624(11) 1 d PU A 1
H51A H -0.3126 0.0183 0.3579 0.048 Uiso 0.624(11) 1 calc PR A 1
H51B H -0.3128 0.0798 0.3963 0.048 Uiso 0.624(11) 1 calc PR A 1
C51B C -0.2832(17) -0.0191(15) 0.3784(11) 0.092(7) Uiso 0.376(11) 1 d PU A 2
H51C H -0.2868 0.0365 0.3481 0.111 Uiso 0.376(11) 1 calc PR A 2
H51D H -0.2465 -0.0596 0.3551 0.111 Uiso 0.376(11) 1 calc PR A 2
C52A C -0.4042(9) 0.0027(7) 0.4418(6) 0.084(4) Uiso 0.624(11) 1 d PU A 1
H52A H -0.4697 0.0428 0.4224 0.127 Uiso 0.624(11) 1 calc PR A 1
H52B H -0.4008 0.0054 0.4848 0.127 Uiso 0.624(11) 1 calc PR A 1
H52C H -0.4035 -0.0532 0.4447 0.127 Uiso 0.624(11) 1 calc PR A 1
C52B C -0.3905(12) -0.0234(10) 0.3937(8) 0.054(5) Uiso 0.376(11) 1 d PU A 2
H52D H -0.4296 -0.0008 0.3543 0.082 Uiso 0.376(11) 1 calc PR A 2
H52E H -0.4254 0.0090 0.4229 0.082 Uiso 0.376(11) 1 calc PR A 2
H52F H -0.3894 -0.0811 0.4144 0.082 Uiso 0.376(11) 1 calc PR A 2
S301 S 0.49511(18) 0.46578(14) 0.21717(13) 0.0639(12) Uani 0.716(7) 1 d P B 1
O301 O 0.4969(4) 0.5553(3) 0.1825(3) 0.0941(16) Uani 1 1 d . B 1
C301 C 0.4054(8) 0.4749(6) 0.2853(6) 0.169(5) Uani 1 1 d . B 1
H30A H 0.4368 0.4912 0.3143 0.253 Uiso 1 1 calc R B 1
H30B H 0.3925 0.4215 0.3080 0.253 Uiso 1 1 calc R B 1
H30C H 0.3382 0.5169 0.2707 0.253 Uiso 1 1 calc R B 1
C302 C 0.4170(8) 0.4398(5) 0.1747(7) 0.188(6) Uani 1 1 d . B 1
H30D H 0.4552 0.4324 0.1348 0.282 Uiso 1 1 calc R B 1
H30E H 0.3501 0.4842 0.1646 0.282 Uiso 1 1 calc R B 1
H30F H 0.4022 0.3882 0.2009 0.282 Uiso 1 1 calc R B 1
S302 S 0.4213(12) 0.5220(9) 0.1844(6) 0.160(6) Uiso 0.284(7) 1 d P B 2

loop_
_atom_site_aniso_label
_atom_site_aniso_U_11
_atom_site_aniso_U_22
_atom_site_aniso_U_33
_atom_site_aniso_U_23
_atom_site_aniso_U_13
_atom_site_aniso_U_12
Zn4 0.0224(3) 0.0397(4) 0.0440(4) -0.0151(3) -0.0003(3) -0.0135(3)
Zn3 0.0235(3) 0.0309(3) 0.0624(4) -0.0177(3) -0.0010(3) -0.0115(3)
Zn2 0.0223(3) 0.0381(4) 0.0504(4) -0.0136(3) 0.0035(3) -0.0130(3)
Zn1 0.0197(3) 0.0359(4) 0.0440(4) -0.0160(3) -0.0023(3) -0.0103(3)
O1 0.039(2) 0.072(3) 0.089(3) -0.058(2) 0.004(2) -0.023(2)
O2 0.0260(19) 0.049(2) 0.077(3) -0.038(2) 0.0026(18) -0.0180(17)
O3 0.028(2) 0.042(2) 0.097(3) -0.035(2) 0.008(2) -0.0151(18)
O4 0.029(2) 0.041(2) 0.085(3) -0.029(2) 0.0043(19) -0.0131(17)
O16 0.032(2) 0.050(2) 0.061(3) -0.0025(19) -0.0092(19) -0.0219(18)
O13 0.0271(19) 0.042(2) 0.048(2) -0.0131(18) -0.0022(17) -0.0104(17)
O101 0.054(2) 0.049(2) 0.057(3) -0.029(2) -0.016(2) -0.0018(19)
O17 0.035(2) 0.035(2) 0.063(2) -0.0176(18) -0.0007(18) -0.0135(16)
O8 0.0182(17) 0.035(2) 0.061(2) -0.0250(17) 0.0009(16) -0.0070(15)
O15 0.042(2) 0.045(2) 0.059(3) -0.0087(19) -0.0087(19) -0.0220(19)
O14 0.0233(19) 0.065(3) 0.052(2) -0.013(2) -0.0024(17) -0.0153(18)
O12 0.0250(18) 0.048(2) 0.047(2) -0.0138(18) 0.0013(16) -0.0206(16)
O11 0.033(2) 0.039(2) 0.090(3) -0.025(2) 0.018(2) -0.0187(18)
O5 0.039(2) 0.102(3) 0.070(3) -0.011(3) 0.015(2) -0.040(2)
O9 0.0218(18) 0.047(2) 0.075(3) -0.035(2) -0.0031(17) -0.0108(16)
N1 0.025(2) 0.043(3) 0.049(3) -0.017(2) -0.004(2) -0.010(2)
O6 0.037(2) 0.103(4) 0.069(3) -0.032(3) 0.017(2) -0.019(2)
O7 0.0261(19) 0.057(2) 0.050(2) -0.0252(19) 0.0021(17) -0.0207(17)
N2 0.022(2) 0.034(2) 0.048(3) -0.016(2) -0.0040(19) -0.0087(19)
N5 0.029(2) 0.050(3) 0.048(3) -0.018(2) 0.004(2) -0.016(2)
O10 0.033(2) 0.035(2) 0.103(3) -0.028(2) 0.020(2) -0.0163(18)
N3 0.031(2) 0.031(2) 0.049(3) -0.012(2) -0.001(2) -0.0149(19)
C60 0.025(3) 0.042(3) 0.058(4) -0.017(3) -0.006(3) -0.010(2)
C41 0.035(3) 0.050(4) 0.043(3) -0.013(3) -0.001(3) -0.014(3)
N6 0.024(2) 0.042(3) 0.051(3) -0.016(2) 0.008(2) -0.013(2)
C4 0.026(3) 0.040(3) 0.041(3) -0.020(3) -0.005(2) -0.010(2)
N4 0.026(2) 0.037(3) 0.060(3) -0.024(2) -0.001(2) -0.010(2)
C6 0.023(3) 0.040(3) 0.054(4) -0.020(3) -0.005(2) -0.010(2)
C10 0.013(3) 0.051(4) 0.075(4) -0.032(3) -0.003(3) -0.009(2)
C8 0.023(3) 0.034(3) 0.048(3) -0.012(3) -0.003(2) -0.012(2)
C7 0.021(3) 0.037(3) 0.047(3) -0.016(3) 0.000(2) -0.015(2)
C49 0.029(3) 0.036(3) 0.066(4) -0.014(3) -0.003(3) -0.016(2)
C13 0.035(3) 0.025(3) 0.045(3) -0.016(2) -0.002(2) -0.010(2)
C36 0.026(3) 0.041(3) 0.047(3) -0.015(3) -0.001(3) -0.008(2)
C12 0.028(3) 0.034(3) 0.041(3) -0.013(2) -0.001(2) -0.017(2)
C11 0.021(3) 0.043(3) 0.066(4) -0.029(3) -0.006(3) -0.006(2)
C39 0.023(3) 0.039(3) 0.040(3) -0.013(3) 0.000(2) -0.010(2)
C18 0.026(3) 0.035(3) 0.069(4) -0.022(3) 0.000(3) -0.015(2)
C22 0.029(3) 0.042(3) 0.070(4) -0.025(3) 0.005(3) -0.021(3)
C9 0.028(3) 0.034(3) 0.044(3) -0.018(3) -0.006(2) -0.010(2)
C15 0.030(3) 0.031(3) 0.061(4) -0.014(3) -0.008(3) -0.008(2)
C38 0.045(3) 0.061(4) 0.042(4) -0.011(3) 0.009(3) -0.024(3)
C27 0.034(3) 0.031(3) 0.051(3) -0.017(3) 0.001(3) -0.014(2)
C17 0.022(3) 0.038(3) 0.080(4) -0.025(3) -0.004(3) -0.006(2)
C50 0.046(3) 0.038(3) 0.058(4) -0.014(3) -0.005(3) -0.017(3)
C5 0.035(3) 0.048(3) 0.053(4) -0.025(3) -0.009(3) -0.011(3)
C29 0.030(3) 0.051(4) 0.037(3) -0.001(3) -0.001(2) -0.021(3)
C19 0.032(3) 0.034(3) 0.068(4) -0.022(3) -0.001(3) -0.010(3)
C3 0.026(3) 0.047(3) 0.046(3) -0.017(3) 0.000(2) -0.012(2)
C20 0.034(3) 0.030(3) 0.058(4) -0.019(3) 0.001(3) -0.016(2)
C16 0.029(3) 0.024(3) 0.059(4) -0.010(3) -0.009(3) -0.009(2)
C45 0.030(3) 0.049(3) 0.055(4) -0.029(3) 0.004(3) -0.016(3)
C14 0.021(3) 0.040(3) 0.051(3) -0.016(3) 0.000(2) -0.007(2)
C31 0.037(3) 0.056(4) 0.044(3) -0.010(3) 0.006(3) -0.030(3)
C21 0.043(3) 0.027(3) 0.066(4) -0.019(3) -0.008(3) -0.016(3)
C30 0.025(3) 0.050(3) 0.043(3) -0.013(3) 0.011(2) -0.017(3)
C34 0.034(3) 0.065(4) 0.045(4) -0.010(3) 0.013(3) -0.013(3)
C37 0.024(3) 0.041(3) 0.044(3) -0.017(3) -0.003(2) -0.011(2)
C35 0.028(3) 0.051(4) 0.043(3) -0.016(3) 0.010(3) -0.013(3)
C2 0.029(3) 0.031(3) 0.041(3) -0.014(2) -0.003(2) -0.014(2)
C1 0.025(3) 0.034(3) 0.039(3) -0.016(2) -0.006(2) -0.011(2)
C28 0.032(3) 0.050(4) 0.053(4) -0.012(3) 0.003(3) -0.025(3)
C42 0.028(3) 0.048(3) 0.040(3) -0.017(3) 0.000(2) -0.013(2)
C46 0.030(3) 0.045(3) 0.090(5) -0.030(3) 0.005(3) -0.016(3)
C33 0.030(3) 0.079(5) 0.049(4) -0.011(3) 0.006(3) -0.031(3)
C59 0.021(3) 0.039(3) 0.052(4) -0.026(3) -0.001(3) -0.004(2)
C47 0.030(3) 0.049(4) 0.086(5) -0.029(3) 0.007(3) -0.012(3)
C23 0.043(4) 0.045(4) 0.099(5) -0.037(3) 0.010(3) -0.024(3)
C40 0.037(3) 0.070(4) 0.048(4) -0.021(3) 0.003(3) -0.026(3)
C48 0.035(3) 0.041(3) 0.088(5) -0.020(3) 0.006(3) -0.009(3)
C55 0.033(3) 0.033(3) 0.051(4) -0.007(3) -0.001(3) -0.014(3)
C56 0.054(4) 0.071(4) 0.089(5) 0.024(4) -0.032(4) -0.050(4)
C25 0.050(4) 0.066(4) 0.085(5) -0.040(4) 0.012(3) -0.037(3)
C24 0.020(3) 0.028(3) 0.061(4) -0.011(3) -0.002(2) -0.007(2)
C43 0.049(4) 0.073(5) 0.128(7) -0.066(5) -0.004(4) -0.010(4)
C32 0.034(3) 0.054(4) 0.059(4) -0.017(3) 0.003(3) -0.016(3)
C26 0.026(3) 0.033(3) 0.056(4) -0.012(3) 0.001(2) -0.013(2)
C53 0.037(4) 0.110(6) 0.057(4) -0.027(4) 0.008(3) 0.008(4)
C54 0.034(4) 0.277(12) 0.079(6) -0.086(7) 0.008(4) 0.011(6)
C44 0.076(5) 0.098(6) 0.130(7) -0.050(6) 0.004(5) -0.031(5)
S101 0.0601(10) 0.0502(10) 0.0653(11) -0.0239(8) 0.0010(8) -0.0040(8)
C57 0.045(4) 0.063(4) 0.066(4) -0.002(3) -0.002(3) -0.023(3)
C61 0.045(4) 0.060(4) 0.071(4) -0.025(3) -0.009(3) -0.020(3)
C62 0.056(4) 0.069(5) 0.075(5) -0.012(4) -0.019(4) -0.020(3)
C102 0.072(5) 0.065(4) 0.074(5) -0.026(4) -0.001(4) -0.026(4)
C101 0.105(6) 0.084(5) 0.069(5) -0.039(4) 0.017(4) -0.056(4)
S301 0.0406(15) 0.0454(16) 0.100(2) -0.0001(13) -0.0188(13) -0.0215(12)
O301 0.110(4) 0.069(3) 0.129(4) -0.031(3) -0.007(3) -0.058(3)
C301 0.127(9) 0.108(8) 0.223(13) 0.008(8) -0.020(9) -0.027(7)
C302 0.135(9) 0.066(6) 0.393(19) -0.095(9) -0.070(11) -0.017(6)

loop_
_atom_type_symbol
_atom_type_description
_atom_type_scat_dispersion_real
_atom_type_scat_dispersion_imag
_atom_type_scat_source
C C 0.0033 0.0016 'International Tables Vol C Tables 4.2.6.8 and 6.1.1.4'
H H 0.0000 0.0000 'International Tables Vol C Tables 4.2.6.8 and 6.1.1.4'
N N 0.0061 0.0033 'International Tables Vol C Tables 4.2.6.8 and 6.1.1.4'
O O 0.0106 0.0060 'International Tables Vol C Tables 4.2.6.8 and 6.1.1.4'
Ni Ni 0.3393 1.1124 'International Tables Vol C Tables 4.2.6.8 and 6.1.1.4'
Zn Zn 0.2839 1.4301 'International Tables Vol C Tables 4.2.6.8 and 6.1.1.4'
S S 0.1246 0.1234 'International Tables Vol C Tables 4.2.6.8 and 6.1.1.4'

loop_
_geom_angle_atom_site_label_1
_geom_angle_atom_site_label_2
_geom_angle_atom_site_label_3
_geom_angle
_geom_angle_site_symmetry_1
_geom_angle_site_symmetry_3
_geom_angle_publ_flag
O17 Zn4 O15 99.06(14) . . ?
O17 Zn4 O12 107.77(14) . . ?
O15 Zn4 O12 153.05(14) . . ?
O17 Zn4 O7 110.89(14) . . ?
O15 Zn4 O7 89.78(14) . . ?
O12 Zn4 O7 78.47(13) . . ?
O17 Zn4 O14 102.52(14) . . ?
O15 Zn4 O14 87.07(14) . . ?
O12 Zn4 O14 89.58(13) . . ?
O7 Zn4 O14 146.51(14) . . ?
O10 Zn3 O9 89.75(14) . . ?
O10 Zn3 O101 102.48(16) . . ?
O9 Zn3 O101 100.13(15) . . ?
O10 Zn3 N3 155.66(16) . . ?
O9 Zn3 N3 89.58(14) . . ?
O101 Zn3 N3 101.59(15) . . ?
O10 Zn3 N4 88.62(15) . . ?
O9 Zn3 N4 150.68(16) . . ?
O101 Zn3 N4 108.80(15) . . ?
N3 Zn3 N4 80.22(15) . . ?
O11 Zn2 O13 101.10(15) . . ?
O11 Zn2 O12 96.37(14) . . ?
O13 Zn2 O12 97.93(13) . . ?
O11 Zn2 N5 88.97(15) . . ?
O13 Zn2 N5 103.62(15) . . ?
O12 Zn2 N5 156.36(15) . . ?
O11 Zn2 N6 147.74(16) . . ?
O13 Zn2 N6 110.59(14) . . ?
O12 Zn2 N6 85.38(15) . . ?
N5 Zn2 N6 78.09(16) . . ?
O8 Zn1 O16 101.36(15) . . ?
O8 Zn1 O7 96.19(13) . . ?
O16 Zn1 O7 95.30(13) . . ?
O8 Zn1 N2 89.34(14) . . ?
O16 Zn1 N2 107.01(14) . . ?
O7 Zn1 N2 155.51(15) . . ?
O8 Zn1 N1 143.83(15) . . ?
O16 Zn1 N1 114.62(15) . . ?
O7 Zn1 N1 84.51(14) . . ?
N2 Zn1 N1 77.18(15) . . ?
C5 O1 C43 118.6(4) . . ?
C6 O2 C45 116.3(4) . . ?
C19 O3 C47 119.8(4) . . ?
C20 O4 C49 117.5(4) . . ?
C55 O16 Zn1 127.3(3) . . ?
C59 O13 Zn2 126.5(3) . . ?
S101 O101 Zn3 122.0(2) . . ?
C9 O8 Zn1 129.6(3) . . ?
C55 O15 Zn4 138.3(3) . . ?
C59 O14 Zn4 140.9(3) . . ?
C37 O12 Zn2 130.8(3) . . ?
C37 O12 Zn4 114.1(3) . . ?
Zn2 O12 Zn4 115.10(17) . . ?
C26 O11 Zn2 130.2(3) . . ?
C51A O5 C33 114.1(5) . . ?
C51A O5 C51B 39.6(9) . . ?
C33 O5 C51B 118.8(9) . . ?
C12 O9 Zn3 130.0(3) . . ?
C42 N1 C1 120.3(4) . . ?
C42 N1 Zn1 127.6(3) . . ?
C1 N1 Zn1 111.4(3) . . ?
C34 O6 C53 117.8(5) . . ?
C39 O7 Zn1 129.9(3) . . ?
C39 O7 Zn4 113.9(3) . . ?
Zn1 O7 Zn4 114.52(16) . . ?
C7 N2 C2 122.4(4) . . ?
C7 N2 Zn1 125.1(3) . . ?
C2 N2 Zn1 112.4(3) . . ?
C28 N5 C29 122.6(4) . . ?
C28 N5 Zn2 126.8(3) . . ?
C29 N5 Zn2 110.5(3) . . ?
C24 O10 Zn3 130.9(3) . . ?
C14 N3 C15 124.2(4) . . ?
C14 N3 Zn3 125.0(3) . . ?
C15 N3 Zn3 110.8(3) . . ?
C61 C60 C62 124.1(5) . . ?
C61 C60 C59 119.0(5) . . ?
C62 C60 C59 116.8(5) . . ?
C39 C41 C40 118.6(5) . . ?
C39 C41 C42 125.3(5) . . ?
C40 C41 C42 115.9(5) . . ?
C35 N6 C30 122.0(4) . . ?
C35 N6 Zn2 128.1(3) . . ?
C30 N6 Zn2 109.2(3) . . ?
C6 C4 C2 122.0(4) . . ?
C21 N4 C16 122.3(4) . . ?
C21 N4 Zn3 126.2(3) . . ?
C16 N4 Zn3 111.5(3) . . ?
O2 C6 C4 126.3(4) . . ?
O2 C6 C5 115.0(4) . . ?
C4 C6 C5 118.6(4) . . ?
C11 C10 C8 122.5(4) . . ?
C10 C8 C9 118.0(4) . . ?
C10 C8 C7 118.8(4) . . ?
C9 C8 C7 122.6(4) . . ?
N2 C7 C8 126.9(4) . . ?
O4 C49 C50 105.7(4) . . ?
C11 C13 C12 118.5(4) . . ?
C11 C13 C14 118.8(4) . . ?
C12 C13 C14 122.7(4) . . ?
C37 C36 C38 118.8(5) . . ?
C37 C36 C35 123.7(5) . . ?
C38 C36 C35 117.4(5) . . ?
O9 C12 C13 125.4(4) . . ?
O9 C12 C9 115.1(4) . . ?
C13 C12 C9 119.4(4) . . ?
C10 C11 C13 122.2(4) . . ?
O7 C39 C41 122.9(4) . . ?
O7 C39 C37 115.4(4) . . ?
C41 C39 C37 121.6(5) . . ?
C20 C18 C16 120.8(4) . . ?
C24 C22 C21 124.4(4) . . ?
C24 C22 C23 118.5(5) . . ?
C21 C22 C23 116.9(5) . . ?
O8 C9 C8 125.2(4) . . ?
O8 C9 C12 115.4(4) . . ?
C8 C9 C12 119.4(4) . . ?
C16 C15 C17 119.2(5) . . ?
C16 C15 N3 116.1(4) . . ?
C17 C15 N3 124.7(4) . . ?
C40 C38 C36 121.8(5) . . ?
C26 C27 C25 119.5(5) . . ?
C26 C27 C28 123.5(4) . . ?
C25 C27 C28 116.9(4) . . ?
C19 C17 C15 120.4(5) . . ?
O1 C5 C3 126.6(5) . . ?
O1 C5 C6 113.9(4) . . ?
C3 C5 C6 119.5(5) . . ?
C30 C29 N5 116.5(4) . . ?
C30 C29 C31 120.5(5) . . ?
N5 C29 C31 122.9(5) . . ?
O3 C19 C17 125.5(4) . . ?
O3 C19 C20 114.3(4) . . ?
C17 C19 C20 120.2(5) . . ?
C1 C3 C5 120.5(5) . . ?
C18 C20 O4 125.8(4) . . ?
C18 C20 C19 120.1(4) . . ?
O4 C20 C19 114.0(4) . . ?
C18 C16 C15 119.3(4) . . ?
C18 C16 N4 124.2(4) . . ?
C15 C16 N4 116.5(4) . . ?
O2 C45 C46 107.7(4) . . ?
N3 C14 C13 126.4(4) . . ?
C33 C31 C29 117.9(5) . . ?
N4 C21 C22 125.5(4) . . ?
C32 C30 C29 121.3(5) . . ?
C32 C30 N6 122.2(5) . . ?
C29 C30 N6 116.4(4) . . ?
O6 C34 C33 115.6(5) . . ?
O6 C34 C32 124.3(6) . . ?
C33 C34 C32 120.1(5) . . ?
O12 C37 C36 124.5(4) . . ?
O12 C37 C39 116.0(4) . . ?
C36 C37 C39 119.6(5) . . ?
N6 C35 C36 124.3(5) . . ?
C4 C2 C1 118.5(4) . . ?
C4 C2 N2 124.9(4) . . ?
C1 C2 N2 116.5(4) . . ?
C3 C1 C2 120.9(4) . . ?
C3 C1 N1 124.1(4) . . ?
C2 C1 N1 115.0(4) . . ?
N5 C28 C27 125.0(4) . . ?
N1 C42 C41 123.9(5) . . ?
O5 C33 C31 117.4(6) . . ?
O5 C33 C34 121.0(5) . . ?
C31 C33 C34 121.5(5) . . ?
O14 C59 O13 125.6(5) . . ?
O14 C59 C60 115.9(5) . . ?
O13 C59 C60 118.5(4) . . ?
O3 C47 C48 106.4(4) . . ?
C25 C23 C22 121.7(5) . . ?
C38 C40 C41 119.6(5) . . ?
O15 C55 O16 128.4(5) . . ?
O15 C55 C56 114.5(5) . . ?
O16 C55 C56 117.1(5) . . ?
C57 C56 C58 120.3(6) . . ?
C57 C56 C55 120.9(5) . . ?
C58 C56 C55 117.9(6) . . ?
C23 C25 C27 120.8(5) . . ?
O10 C24 C22 124.2(4) . . ?
O10 C24 C26 114.9(4) . . ?
C22 C24 C26 120.7(4) . . ?
O1 C43 C44 111.3(6) . . ?
C30 C32 C34 118.6(5) . . ?
O11 C26 C27 125.5(4) . . ?
O11 C26 C24 115.7(4) . . ?
C27 C26 C24 118.7(4) . . ?
O6 C53 C54 106.2(6) . . ?
O101 S101 C102 103.6(3) . . ?
O101 S101 C101 104.6(3) . . ?
C102 S101 C101 98.7(3) . . ?
O5 C51A C52A 109.1(7) . . ?
C52B C51B O5 119.0(16) . . ?
O301 S301 C302 108.8(4) . . ?
O301 S301 C301 103.3(4) . . ?
C302 S301 C301 98.7(6) . . ?

loop_
_geom_bond_atom_site_label_1
_geom_bond_atom_site_label_2
_geom_bond_distance
_geom_bond_site_symmetry_2
_geom_bond_publ_flag
Zn4 O17 1.967(3) . ?
Zn4 O15 2.031(3) . ?
Zn4 O12 2.050(3) . ?
Zn4 O7 2.063(3) . ?
Zn4 O14 2.069(3) . ?
Zn3 O10 1.956(3) . ?
Zn3 O9 1.961(3) . ?
Zn3 O101 2.051(4) . ?
Zn3 N3 2.100(4) . ?
Zn3 N4 2.096(4) . ?
Zn2 O11 1.971(3) . ?
Zn2 O13 2.031(3) . ?
Zn2 O12 2.031(3) . ?
Zn2 N5 2.098(4) . ?
Zn2 N6 2.142(4) . ?
Zn1 O8 1.978(3) . ?
Zn1 O16 2.038(4) . ?
Zn1 O7 2.045(3) . ?
Zn1 N2 2.095(4) . ?
Zn1 N1 2.156(4) . ?
O1 C5 1.379(6) . ?
O1 C43 1.456(6) . ?
O2 C6 1.372(5) . ?
O2 C45 1.454(5) . ?
O3 C19 1.365(6) . ?
O3 C47 1.432(6) . ?
O4 C20 1.378(5) . ?
O4 C49 1.453(5) . ?
O16 C55 1.257(6) . ?
O13 C59 1.284(6) . ?
O101 S101 1.539(4) . ?
O8 C9 1.316(5) . ?
O15 C55 1.252(6) . ?
O14 C59 1.270(5) . ?
O12 C37 1.341(6) . ?
O11 C26 1.311(5) . ?
O5 C51A 1.396(9) . ?
O5 C33 1.399(6) . ?
O5 C51B 1.44(2) . ?
O9 C12 1.303(5) . ?
N1 C42 1.317(6) . ?
N1 C1 1.427(6) . ?
O6 C34 1.374(6) . ?
O6 C53 1.438(8) . ?
O7 C39 1.344(5) . ?
N2 C7 1.307(6) . ?
N2 C2 1.433(6) . ?
N5 C28 1.307(6) . ?
N5 C29 1.424(6) . ?
O10 C24 1.329(5) . ?
N3 C14 1.290(6) . ?
N3 C15 1.445(6) . ?
C60 C61 1.331(7) . ?
C60 C62 1.480(7) . ?
C60 C59 1.518(7) . ?
C41 C39 1.383(7) . ?
C41 C40 1.456(7) . ?
C41 C42 1.470(7) . ?
N6 C35 1.287(6) . ?
N6 C30 1.424(6) . ?
C4 C6 1.384(6) . ?
C4 C2 1.402(6) . ?
N4 C21 1.297(6) . ?
N4 C16 1.432(6) . ?
C6 C5 1.432(7) . ?
C10 C11 1.355(7) . ?
C10 C8 1.435(6) . ?
C8 C9 1.433(6) . ?
C8 C7 1.438(6) . ?
C49 C50 1.537(7) . ?
C13 C11 1.427(6) . ?
C13 C12 1.431(6) . ?
C13 C14 1.459(6) . ?
C36 C37 1.390(7) . ?
C36 C38 1.442(7) . ?
C36 C35 1.495(7) . ?
C12 C9 1.480(6) . ?
C39 C37 1.437(6) . ?
C18 C20 1.368(6) . ?
C18 C16 1.413(6) . ?
C22 C24 1.392(7) . ?
C22 C21 1.444(7) . ?
C22 C23 1.462(7) . ?
C15 C16 1.428(6) . ?
C15 C17 1.421(7) . ?
C38 C40 1.369(7) . ?
C27 C26 1.429(6) . ?
C27 C25 1.440(7) . ?
C27 C28 1.446(7) . ?
C17 C19 1.374(7) . ?
C5 C3 1.404(7) . ?
C29 C30 1.402(7) . ?
C29 C31 1.432(6) . ?
C19 C20 1.436(7) . ?
C3 C1 1.377(6) . ?
C45 C46 1.522(6) . ?
C31 C33 1.401(7) . ?
C30 C32 1.399(7) . ?
C34 C33 1.410(8) . ?
C34 C32 1.423(7) . ?
C2 C1 1.410(6) . ?
C47 C48 1.513(7) . ?
C23 C25 1.365(7) . ?
C55 C56 1.516(8) . ?
C56 C57 1.374(8) . ?
C56 C58 1.471(9) . ?
C24 C26 1.472(7) . ?
C43 C44 1.440(9) . ?
C53 C54 1.532(8) . ?
S101 C102 1.766(6) . ?
S101 C101 1.772(7) . ?
C51A C52A 1.468(13) . ?
C51B C52B 1.41(2) . ?
S301 O301 1.507(5) . ?
S301 C302 1.725(10) . ?
S301 C301 1.765(11) . ?

loop_
_geom_torsion_atom_site_label_1
_geom_torsion_atom_site_label_2
_geom_torsion_atom_site_label_3
_geom_torsion_atom_site_label_4
_geom_torsion
_geom_torsion_site_symmetry_1
_geom_torsion_site_symmetry_2
_geom_torsion_site_symmetry_3
_geom_torsion_site_symmetry_4
_geom_torsion_publ_flag
O8 Zn1 O16 C55 65.4(4) . . . . ?
O7 Zn1 O16 C55 -32.0(4) . . . . ?
N2 Zn1 O16 C55 158.2(4) . . . . ?
N1 Zn1 O16 C55 -118.4(4) . . . . ?
O11 Zn2 O13 C59 -66.2(4) . . . . ?
O12 Zn2 O13 C59 31.9(4) . . . . ?
N5 Zn2 O13 C59 -157.9(4) . . . . ?
N6 Zn2 O13 C59 119.9(4) . . . . ?
O10 Zn3 O101 S101 -128.6(3) . . . . ?
O9 Zn3 O101 S101 139.4(2) . . . . ?
N3 Zn3 O101 S101 47.7(3) . . . . ?
N4 Zn3 O101 S101 -35.8(3) . . . . ?
O16 Zn1 O8 C9 97.1(4) . . . . ?
O7 Zn1 O8 C9 -166.2(4) . . . . ?
N2 Zn1 O8 C9 -10.1(4) . . . . ?
N1 Zn1 O8 C9 -77.1(5) . . . . ?
O17 Zn4 O15 C55 -84.6(5) . . . . ?
O12 Zn4 O15 C55 89.9(6) . . . . ?
O7 Zn4 O15 C55 26.6(5) . . . . ?
O14 Zn4 O15 C55 173.2(5) . . . . ?
O17 Zn4 O14 C59 86.1(5) . . . . ?
O15 Zn4 O14 C59 -175.3(5) . . . . ?
O12 Zn4 O14 C59 -22.0(5) . . . . ?
O7 Zn4 O14 C59 -90.1(6) . . . . ?
O11 Zn2 O12 C37 -128.9(4) . . . . ?
O13 Zn2 O12 C37 129.0(4) . . . . ?
N5 Zn2 O12 C37 -26.7(6) . . . . ?
N6 Zn2 O12 C37 18.8(4) . . . . ?
O11 Zn2 O12 Zn4 48.37(19) . . . . ?
O13 Zn2 O12 Zn4 -53.82(18) . . . . ?
N5 Zn2 O12 Zn4 150.5(3) . . . . ?
N6 Zn2 O12 Zn4 -164.00(18) . . . . ?
O17 Zn4 O12 C37 121.3(3) . . . . ?
O15 Zn4 O12 C37 -53.0(5) . . . . ?
O7 Zn4 O12 C37 12.8(3) . . . . ?
O14 Zn4 O12 C37 -135.7(3) . . . . ?
O17 Zn4 O12 Zn2 -56.41(19) . . . . ?
O15 Zn4 O12 Zn2 129.3(3) . . . . ?
O7 Zn4 O12 Zn2 -164.89(18) . . . . ?
O14 Zn4 O12 Zn2 46.61(17) . . . . ?
O13 Zn2 O11 C26 -101.8(5) . . . . ?
O12 Zn2 O11 C26 158.8(4) . . . . ?
N5 Zn2 O11 C26 1.9(5) . . . . ?
N6 Zn2 O11 C26 67.4(6) . . . . ?
O10 Zn3 O9 C12 163.6(4) . . . . ?
O101 Zn3 O9 C12 -93.7(4) . . . . ?
N3 Zn3 O9 C12 8.0(4) . . . . ?
N4 Zn3 O9 C12 76.9(5) . . . . ?
O8 Zn1 N1 C42 -76.0(5) . . . . ?
O16 Zn1 N1 C42 110.3(4) . . . . ?
O7 Zn1 N1 C42 16.9(4) . . . . ?
N2 Zn1 N1 C42 -146.7(4) . . . . ?
O8 Zn1 N1 C1 94.0(4) . . . . ?
O16 Zn1 N1 C1 -79.7(3) . . . . ?
O7 Zn1 N1 C1 -173.0(3) . . . . ?
N2 Zn1 N1 C1 23.4(3) . . . . ?
O8 Zn1 O7 C39 116.6(4) . . . . ?
O16 Zn1 O7 C39 -141.4(4) . . . . ?
N2 Zn1 O7 C39 14.4(6) . . . . ?
N1 Zn1 O7 C39 -27.1(4) . . . . ?
O8 Zn1 O7 Zn4 -47.74(19) . . . . ?
O16 Zn1 O7 Zn4 54.32(19) . . . . ?
N2 Zn1 O7 Zn4 -149.8(3) . . . . ?
N1 Zn1 O7 Zn4 168.62(19) . . . . ?
O17 Zn4 O7 C39 -117.0(3) . . . . ?
O15 Zn4 O7 C39 143.4(3) . . . . ?
O12 Zn4 O7 C39 -12.1(3) . . . . ?
O14 Zn4 O7 C39 59.1(4) . . . . ?
O17 Zn4 O7 Zn1 49.9(2) . . . . ?
O15 Zn4 O7 Zn1 -49.69(18) . . . . ?
O12 Zn4 O7 Zn1 154.73(19) . . . . ?
O14 Zn4 O7 Zn1 -134.0(2) . . . . ?
O8 Zn1 N2 C7 8.4(4) . . . . ?
O16 Zn1 N2 C7 -93.3(4) . . . . ?
O7 Zn1 N2 C7 112.0(5) . . . . ?
N1 Zn1 N2 C7 154.6(4) . . . . ?
O8 Zn1 N2 C2 -169.1(3) . . . . ?
O16 Zn1 N2 C2 89.2(3) . . . . ?
O7 Zn1 N2 C2 -65.5(5) . . . . ?
N1 Zn1 N2 C2 -22.9(3) . . . . ?
O11 Zn2 N5 C28 -1.4(4) . . . . ?
O13 Zn2 N5 C28 99.8(4) . . . . ?
O12 Zn2 N5 C28 -105.0(5) . . . . ?
N6 Zn2 N5 C28 -151.6(5) . . . . ?
O11 Zn2 N5 C29 175.7(3) . . . . ?
O13 Zn2 N5 C29 -83.1(3) . . . . ?
O12 Zn2 N5 C29 72.1(5) . . . . ?
N6 Zn2 N5 C29 25.5(3) . . . . ?
O9 Zn3 O10 C24 -147.8(5) . . . . ?
O101 Zn3 O10 C24 111.8(5) . . . . ?
N3 Zn3 O10 C24 -59.4(7) . . . . ?
N4 Zn3 O10 C24 2.9(5) . . . . ?
O10 Zn3 N3 C14 -98.8(5) . . . . ?
O9 Zn3 N3 C14 -10.3(4) . . . . ?
O101 Zn3 N3 C14 90.0(4) . . . . ?
N4 Zn3 N3 C14 -162.7(4) . . . . ?
O10 Zn3 N3 C15 83.2(5) . . . . ?
O9 Zn3 N3 C15 171.7(3) . . . . ?
O101 Zn3 N3 C15 -88.0(3) . . . . ?
N4 Zn3 N3 C15 19.3(3) . . . . ?
O11 Zn2 N6 C35 77.5(5) . . . . ?
O13 Zn2 N6 C35 -113.9(4) . . . . ?
O12 Zn2 N6 C35 -17.2(4) . . . . ?
N5 Zn2 N6 C35 145.8(5) . . . . ?
O11 Zn2 N6 C30 -93.6(4) . . . . ?
O13 Zn2 N6 C30 75.0(3) . . . . ?
O12 Zn2 N6 C30 171.8(3) . . . . ?
N5 Zn2 N6 C30 -25.2(3) . . . . ?
O10 Zn3 N4 C21 1.1(4) . . . . ?
O9 Zn3 N4 C21 88.1(5) . . . . ?
O101 Zn3 N4 C21 -101.6(4) . . . . ?
N3 Zn3 N4 C21 159.4(5) . . . . ?
O10 Zn3 N4 C16 -176.5(3) . . . . ?
O9 Zn3 N4 C16 -89.4(4) . . . . ?
O101 Zn3 N4 C16 80.8(3) . . . . ?
N3 Zn3 N4 C16 -18.2(3) . . . . ?
C45 O2 C6 C4 8.1(7) . . . . ?
C45 O2 C6 C5 -170.7(4) . . . . ?
C2 C4 C6 O2 -177.4(5) . . . . ?
C2 C4 C6 C5 1.4(7) . . . . ?
C11 C10 C8 C9 1.8(8) . . . . ?
C11 C10 C8 C7 174.3(5) . . . . ?
C2 N2 C7 C8 175.7(4) . . . . ?
Zn1 N2 C7 C8 -1.6(7) . . . . ?
C10 C8 C7 N2 -179.9(5) . . . . ?
C9 C8 C7 N2 -7.8(8) . . . . ?
C20 O4 C49 C50 175.5(4) . . . . ?
Zn3 O9 C12 C13 -3.9(7) . . . . ?
Zn3 O9 C12 C9 178.3(3) . . . . ?
C11 C13 C12 O9 -178.8(5) . . . . ?
C14 C13 C12 O9 -1.7(8) . . . . ?
C11 C13 C12 C9 -1.1(7) . . . . ?
C14 C13 C12 C9 176.1(4) . . . . ?
C8 C10 C11 C13 -0.6(8) . . . . ?
C12 C13 C11 C10 0.2(8) . . . . ?
C14 C13 C11 C10 -177.0(5) . . . . ?
Zn1 O7 C39 C41 27.7(7) . . . . ?
Zn4 O7 C39 C41 -167.9(4) . . . . ?
Zn1 O7 C39 C37 -154.6(3) . . . . ?
Zn4 O7 C39 C37 9.7(5) . . . . ?
C40 C41 C39 O7 177.5(4) . . . . ?
C42 C41 C39 O7 -7.9(8) . . . . ?
C40 C41 C39 C37 0.0(7) . . . . ?
C42 C41 C39 C37 174.6(5) . . . . ?
Zn1 O8 C9 C8 4.9(7) . . . . ?
Zn1 O8 C9 C12 -174.0(3) . . . . ?
C10 C8 C9 O8 178.5(5) . . . . ?
C7 C8 C9 O8 6.4(8) . . . . ?
C10 C8 C9 C12 -2.6(7) . . . . ?
C7 C8 C9 C12 -174.8(4) . . . . ?
O9 C12 C9 O8 -0.8(6) . . . . ?
C13 C12 C9 O8 -178.7(4) . . . . ?
O9 C12 C9 C8 -179.7(4) . . . . ?
C13 C12 C9 C8 2.3(7) . . . . ?
C14 N3 C15 C16 164.3(5) . . . . ?
Zn3 N3 C15 C16 -17.7(5) . . . . ?
C14 N3 C15 C17 -13.7(8) . . . . ?
Zn3 N3 C15 C17 164.3(4) . . . . ?
C37 C36 C38 C40 -1.4(8) . . . . ?
C35 C36 C38 C40 -179.5(5) . . . . ?
C16 C15 C17 C19 -0.7(8) . . . . ?
N3 C15 C17 C19 177.2(5) . . . . ?
C43 O1 C5 C3 -9.0(8) . . . . ?
C43 O1 C5 C6 170.0(5) . . . . ?
O2 C6 C5 O1 -1.1(7) . . . . ?
C4 C6 C5 O1 -180.0(4) . . . . ?
O2 C6 C5 C3 178.1(4) . . . . ?
C4 C6 C5 C3 -0.9(7) . . . . ?
C28 N5 C29 C30 155.0(5) . . . . ?
Zn2 N5 C29 C30 -22.2(5) . . . . ?
C28 N5 C29 C31 -27.4(7) . . . . ?
Zn2 N5 C29 C31 155.4(4) . . . . ?
C47 O3 C19 C17 -1.2(8) . . . . ?
C47 O3 C19 C20 177.6(5) . . . . ?
C15 C17 C19 O3 179.2(5) . . . . ?
C15 C17 C19 C20 0.5(8) . . . . ?
O1 C5 C3 C1 178.8(5) . . . . ?
C6 C5 C3 C1 -0.2(8) . . . . ?
C16 C18 C20 O4 -178.8(5) . . . . ?
C16 C18 C20 C19 -3.2(8) . . . . ?
C49 O4 C20 C18 -6.5(8) . . . . ?
C49 O4 C20 C19 177.6(4) . . . . ?
O3 C19 C20 C18 -177.3(5) . . . . ?
C17 C19 C20 C18 1.5(8) . . . . ?
O3 C19 C20 O4 -1.2(7) . . . . ?
C17 C19 C20 O4 177.6(5) . . . . ?
C20 C18 C16 C15 2.9(8) . . . . ?
C20 C18 C16 N4 -178.7(5) . . . . ?
C17 C15 C16 C18 -0.9(8) . . . . ?
N3 C15 C16 C18 -179.1(4) . . . . ?
C17 C15 C16 N4 -179.4(5) . . . . ?
N3 C15 C16 N4 2.5(7) . . . . ?
C21 N4 C16 C18 18.1(8) . . . . ?
Zn3 N4 C16 C18 -164.2(4) . . . . ?
C21 N4 C16 C15 -163.6(5) . . . . ?
Zn3 N4 C16 C15 14.1(6) . . . . ?
C6 O2 C45 C46 176.4(4) . . . . ?
C15 N3 C14 C13 -173.2(5) . . . . ?
Zn3 N3 C14 C13 9.1(7) . . . . ?
C11 C13 C14 N3 175.5(5) . . . . ?
C12 C13 C14 N3 -1.6(8) . . . . ?
C30 C29 C31 C33 -0.5(7) . . . . ?
N5 C29 C31 C33 -178.0(5) . . . . ?
C16 N4 C21 C22 174.5(5) . . . . ?
Zn3 N4 C21 C22 -2.9(8) . . . . ?
C24 C22 C21 N4 1.0(9) . . . . ?
C23 C22 C21 N4 -173.9(5) . . . . ?
N5 C29 C30 C32 178.0(5) . . . . ?
C31 C29 C30 C32 0.4(8) . . . . ?
N5 C29 C30 N6 0.1(7) . . . . ?
C31 C29 C30 N6 -177.6(4) . . . . ?
C35 N6 C30 C32 31.8(7) . . . . ?
Zn2 N6 C30 C32 -156.5(4) . . . . ?
C35 N6 C30 C29 -150.3(5) . . . . ?
Zn2 N6 C30 C29 21.4(5) . . . . ?
C53 O6 C34 C33 -178.3(5) . . . . ?
C53 O6 C34 C32 0.4(8) . . . . ?
Zn2 O12 C37 C36 -14.3(7) . . . . ?
Zn4 O12 C37 C36 168.4(4) . . . . ?
Zn2 O12 C37 C39 165.6(3) . . . . ?
Zn4 O12 C37 C39 -11.7(5) . . . . ?
C38 C36 C37 O12 -178.3(5) . . . . ?
C35 C36 C37 O12 -0.3(8) . . . . ?
C38 C36 C37 C39 1.8(7) . . . . ?
C35 C36 C37 C39 179.8(4) . . . . ?
O7 C39 C37 O12 1.2(6) . . . . ?
C41 C39 C37 O12 178.9(4) . . . . ?
O7 C39 C37 C36 -178.9(4) . . . . ?
C41 C39 C37 C36 -1.2(7) . . . . ?
C30 N6 C35 C36 -178.6(4) . . . . ?
Zn2 N6 C35 C36 11.3(7) . . . . ?
C37 C36 C35 N6 1.2(8) . . . . ?
C38 C36 C35 N6 179.3(5) . . . . ?
C6 C4 C2 C1 -0.8(7) . . . . ?
C6 C4 C2 N2 177.2(4) . . . . ?
C7 N2 C2 C4 24.1(7) . . . . ?
Zn1 N2 C2 C4 -158.3(4) . . . . ?
C7 N2 C2 C1 -157.9(4) . . . . ?
Zn1 N2 C2 C1 19.7(5) . . . . ?
C5 C3 C1 C2 0.9(7) . . . . ?
C5 C3 C1 N1 -178.4(5) . . . . ?
C4 C2 C1 C3 -0.4(7) . . . . ?
N2 C2 C1 C3 -178.5(4) . . . . ?
C4 C2 C1 N1 178.9(4) . . . . ?
N2 C2 C1 N1 0.8(6) . . . . ?
C42 N1 C1 C3 -30.0(7) . . . . ?
Zn1 N1 C1 C3 159.1(4) . . . . ?
C42 N1 C1 C2 150.7(5) . . . . ?
Zn1 N1 C1 C2 -20.2(5) . . . . ?
C29 N5 C28 C27 -176.7(5) . . . . ?
Zn2 N5 C28 C27 0.1(8) . . . . ?
C26 C27 C28 N5 1.4(8) . . . . ?
C25 C27 C28 N5 178.5(5) . . . . ?
C1 N1 C42 C41 -177.0(4) . . . . ?
Zn1 N1 C42 C41 -7.8(7) . . . . ?
C39 C41 C42 N1 -1.5(8) . . . . ?
C40 C41 C42 N1 173.2(5) . . . . ?
C51A O5 C33 C31 -112.7(7) . . . . ?
C51B O5 C33 C31 -68.5(14) . . . . ?
C51A O5 C33 C34 69.1(8) . . . . ?
C51B O5 C33 C34 113.3(13) . . . . ?
C29 C31 C33 O5 -178.7(5) . . . . ?
C29 C31 C33 C34 -0.5(8) . . . . ?
O6 C34 C33 O5 -1.6(8) . . . . ?
C32 C34 C33 O5 179.6(5) . . . . ?
O6 C34 C33 C31 -179.7(5) . . . . ?
C32 C34 C33 C31 1.5(9) . . . . ?
Zn4 O14 C59 O13 0.6(9) . . . . ?
Zn4 O14 C59 C60 -179.0(4) . . . . ?
Zn2 O13 C59 O14 -6.3(7) . . . . ?
Zn2 O13 C59 C60 173.3(3) . . . . ?
C61 C60 C59 O14 147.4(5) . . . . ?
C62 C60 C59 O14 -28.6(7) . . . . ?
C61 C60 C59 O13 -32.2(7) . . . . ?
C62 C60 C59 O13 151.7(5) . . . . ?
C19 O3 C47 C48 -175.1(5) . . . . ?
C24 C22 C23 C25 -0.9(9) . . . . ?
C21 C22 C23 C25 174.3(6) . . . . ?
C36 C38 C40 C41 0.2(8) . . . . ?
C39 C41 C40 C38 0.4(8) . . . . ?
C42 C41 C40 C38 -174.7(5) . . . . ?
Zn4 O15 C55 O16 -4.8(9) . . . . ?
Zn4 O15 C55 C56 173.1(4) . . . . ?
Zn1 O16 C55 O15 7.8(8) . . . . ?
Zn1 O16 C55 C56 -170.1(4) . . . . ?
O15 C55 C56 C57 0.8(9) . . . . ?
O16 C55 C56 C57 178.9(6) . . . . ?
O15 C55 C56 C58 -168.6(6) . . . . ?
O16 C55 C56 C58 9.5(9) . . . . ?
C22 C23 C25 C27 -1.8(9) . . . . ?
C26 C27 C25 C23 2.3(9) . . . . ?
C28 C27 C25 C23 -174.9(5) . . . . ?
Zn3 O10 C24 C22 -5.3(8) . . . . ?
Zn3 O10 C24 C26 170.1(4) . . . . ?
C21 C22 C24 O10 3.2(9) . . . . ?
C23 C22 C24 O10 178.0(5) . . . . ?
C21 C22 C24 C26 -171.9(5) . . . . ?
C23 C22 C24 C26 2.9(8) . . . . ?
C5 O1 C43 C44 -77.6(7) . . . . ?
C29 C30 C32 C34 0.7(8) . . . . ?
N6 C30 C32 C34 178.5(5) . . . . ?
O6 C34 C32 C30 179.7(5) . . . . ?
C33 C34 C32 C30 -1.6(8) . . . . ?
Zn2 O11 C26 C27 -1.1(8) . . . . ?
Zn2 O11 C26 C24 -178.9(3) . . . . ?
C25 C27 C26 O11 -177.9(5) . . . . ?
C28 C27 C26 O11 -1.0(8) . . . . ?
C25 C27 C26 C24 -0.3(7) . . . . ?
C28 C27 C26 C24 176.7(5) . . . . ?
O10 C24 C26 O11 0.0(7) . . . . ?
C22 C24 C26 O11 175.5(5) . . . . ?
O10 C24 C26 C27 -177.9(5) . . . . ?
C22 C24 C26 C27 -2.4(8) . . . . ?
C34 O6 C53 C54 -178.1(5) . . . . ?
Zn3 O101 S101 C102 -162.4(3) . . . . ?
Zn3 O101 S101 C101 94.6(3) . . . . ?
C33 O5 C51A C52A -151.8(7) . . . . ?
C51B O5 C51A C52A 101.4(17) . . . . ?
C51A O5 C51B C52B -63.6(18) . . . . ?
C33 O5 C51B C52B -157.4(14) . . . . ?
